data_2010673
loop_
_publ_author_name
'Zhou,  Haibing'
'Yuan, Yi'
'Chan, Albert S. C.'
'Yang, Teng-Kuei'
'Xie, Rugang'

_publ_section_title
;The new chiral ligand
 3-ethoxy-4-[(1<i>R</i>,2<i>S</i>)-(2-hydroxy-1,2-diphenylethyl)amino]-3-cyclobutene-1,2-dione
;
_journal_issue 2
_journal_name_full 'Acta Crystallographica Section C'
_journal_page_first e57
_journal_page_last e57
_journal_paper_doi 10.1107/S0108270100000378
_journal_volume 56
_journal_year 2000
_chemical_formula_moiety 'C20 H19 N O4'
_chemical_formula_sum 'C20 H19 N O4'
_chemical_formula_weight 337.36
_chemical_melting_point 482.0(10)
_chemical_name_common none
_chemical_name_systematic
;
3-Ethoxy-4-[(1'R,2'S)-(2'-hydroxy-1',2'-diphenyl)ethylamino]-3-cyclobutene-
1,2-dione
;
_space_group_IT_number 4
_symmetry_cell_setting monoclinic
_symmetry_space_group_name_Hall 'P 2yb'
_symmetry_space_group_name_H-M 'P 1 21 1'
_audit_creation_method SHELXL-97
_cell_angle_alpha 90.00
_cell_angle_beta 112.740(10)
_cell_angle_gamma 90.00
_cell_formula_units_Z 4
_cell_length_a 10.758(2)
_cell_length_b 15.879(3)
_cell_length_c 11.040(2)
_cell_measurement_reflns_used 25
_cell_measurement_temperature 296(2)
_cell_measurement_theta_max 17.40
_cell_measurement_theta_min 3.41
_cell_volume 1739.3(6)
_computing_cell_refinement XSCANS
_computing_data_collection 'XSCANS (Siemens, 1994)'
_computing_data_reduction SHELXTL
_computing_molecular_graphics SHELXTL
_computing_publication_material SHELXTL
_computing_structure_refinement 'SHELXL97 (Sheldrick, 1997a)'
_computing_structure_solution 'SHELXS97 (Sheldrick, 1997b)'
_diffrn_ambient_temperature 296(2)
_diffrn_measured_fraction_theta_full .999
_diffrn_measured_fraction_theta_max .999
_diffrn_measurement_device_type 'Bruker P4'
_diffrn_measurement_method \w
_diffrn_radiation_monochromator graphite
_diffrn_radiation_source 'normal-focus sealed tube'
_diffrn_radiation_type MoK\a
_diffrn_radiation_wavelength .71073
_diffrn_reflns_av_R_equivalents .016
_diffrn_reflns_av_sigmaI/netI .0560
_diffrn_reflns_limit_h_max 14
_diffrn_reflns_limit_h_min -1
_diffrn_reflns_limit_k_max 21
_diffrn_reflns_limit_k_min -1
_diffrn_reflns_limit_l_max 14
_diffrn_reflns_limit_l_min -14
_diffrn_reflns_number 5817
_diffrn_reflns_theta_full 28.50
_diffrn_reflns_theta_max 28.50
_diffrn_reflns_theta_min 2.00
_diffrn_standards_decay_% 3.98
_diffrn_standards_interval_count 97
_diffrn_standards_number 3
_exptl_absorpt_coefficient_mu .090
_exptl_absorpt_correction_type none
_exptl_crystal_colour colourless
_exptl_crystal_density_diffrn 1.288
_exptl_crystal_density_method 'not measured'
_exptl_crystal_description flake
_exptl_crystal_F_000 712
_exptl_crystal_size_max .48
_exptl_crystal_size_mid .38
_exptl_crystal_size_min .36
_refine_diff_density_max .159
_refine_diff_density_min -.141
_refine_ls_extinction_coef .0168(8)
_refine_ls_extinction_method 'SHELXL97 (Sheldrick, 1997a)'
_refine_ls_goodness_of_fit_ref .846
_refine_ls_hydrogen_treatment constr
_refine_ls_matrix_type full
_refine_ls_number_parameters 456
_refine_ls_number_reflns 4871
_refine_ls_number_restraints 1
_refine_ls_restrained_S_all .845
_refine_ls_R_factor_all .070
_refine_ls_R_factor_gt .038
_refine_ls_shift/su_max .001
_refine_ls_shift/su_mean .000
_refine_ls_structure_factor_coef Fsqd
_refine_ls_weighting_details 'calc w = 1/[\s^2^(Fo^2^)+(0.0321P)^2^] where P = (Fo^2^+2Fc^2^)/3'
_refine_ls_weighting_scheme calc
_refine_ls_wR_factor_ref .073
_reflns_number_gt 3018
_reflns_number_total 4871
_reflns_threshold_expression I>2\s(I)
_cod_data_source_file qb0166.cif
_cod_data_source_block I
_cod_depositor_comments
;
The following automatic conversions were performed:
'_symmetry_cell_setting' value 'Monoclinic' changed to 'monoclinic'
according to '/home/saulius/struct/CIF-dictionaries/cif_core.dic'
dictionary named 'cif_core.dic' version 2.4.1 from 2010-06-29.

Automatic conversion script
Id: cif_fix_enum 1527 2010-12-29 10:47:43Z saulius 

The following automatic conversions were performed:

'_chemical_melting_point' value '481-483' was changed to '482.0(10)'
- the average value was taken and precision was estimated.

Automatic conversion script
Id: cif_fix_values 1646 2011-03-28 12:23:43Z adriana 

The following automatic conversions were performed:

'_chemical_melting_point' value '481-483' was changed to '482.0(10)'
- the average value was taken and precision was
estimated.

'_symmetry_cell_setting' value 'Monoclinic' changed to
'monoclinic' according to
/home/saulius/struct/CIF-dictionaries/cif_core.dic dictionary named
'cif_core.dic' version 2.4.1 from 2010-06-29.

Automatic conversion script
Id: cif_fix_values 1715 2011-07-08 13:25:40Z adriana 
;
_cod_original_sg_symbol_H-M 'P 21'
_cod_database_code 2010673
_cod_database_fobs_code 2010673

loop_
_symmetry_equiv_pos_as_xyz
'x, y, z'
'-x, y+1/2, -z'

loop_
_atom_site_label
_atom_site_fract_x
_atom_site_fract_y
_atom_site_fract_z
_atom_site_U_iso_or_equiv
_atom_site_adp_type
_atom_site_calc_flag
_atom_site_refinement_flags
_atom_site_occupancy
_atom_site_disorder_assembly
_atom_site_disorder_group
_atom_site_type_symbol
O1 .3818(2) .06773(12) .6832(2) .0486(5) Uani d . 1 . . O
H1O .3916 .0169 .6962 .058 Uiso calc R 1 . . H
O2 .32990(19) .27491(13) .32206(16) .0507(5) Uani d . 1 . . O
O3 .5318(2) .40081(12) .25040(16) .0494(5) Uani d . 1 . . O
O4 .77171(18) .34608(13) .53789(16) .0474(5) Uani d . 1 . . O
N .5751(2) .23305(14) .60626(18) .0370(5) Uani d . 1 . . N
H0 .6560 .2255 .6625 .044 Uiso calc R 1 . . H
C1 .6479(3) .01575(18) .5883(3) .0474(7) Uani d . 1 . . C
H1 .7156 .0219 .6714 .057 Uiso calc R 1 . . H
C2 .6721(3) -.0313(2) .4944(3) .0612(9) Uani d . 1 . . C
H2 .7550 -.0576 .5151 .073 Uiso calc R 1 . . H
C3 .5737(4) -.0392(2) .3703(3) .0610(9) Uani d . 1 . . C
H3 .5900 -.0703 .3066 .073 Uiso calc R 1 . . H
C4 .4521(4) -.0010(2) .3416(3) .0638(9) Uani d . 1 . . C
H4 .3854 -.0060 .2578 .077 Uiso calc R 1 . . H
C5 .4275(3) .0449(2) .4358(2) .0504(8) Uani d . 1 . . C
H5 .3440 .0704 .4150 .061 Uiso calc R 1 . . H
C6 .5251(2) .05343(16) .5606(2) .0347(6) Uani d . 1 . . C
C7 .4963(2) .10123(16) .6653(2) .0366(6) Uani d . 1 . . C
H7 .5747 .0967 .7484 .044 Uiso calc R 1 . . H
C8 .4650(2) .19442(15) .6333(2) .0324(5) Uani d . 1 . . C
H8 .3830 .1982 .5532 .039 Uiso calc R 1 . . H
C9 .4399(2) .24145(15) .7424(2) .0336(6) Uani d . 1 . . C
C10 .3102(3) .25466(18) .7345(2) .0467(7) Uani d . 1 . . C
H10 .2377 .2351 .6618 .056 Uiso calc R 1 . . H
C11 .2865(3) .2964(2) .8329(3) .0574(9) Uani d . 1 . . C
H11 .1986 .3042 .8266 .069 Uiso calc R 1 . . H
C12 .3921(3) .3265(2) .9399(3) .0563(8) Uani d . 1 . . C
H12 .3762 .3548 1.0063 .068 Uiso calc R 1 . . H
C13 .5213(3) .3146(2) .9482(3) .0551(8) Uani d . 1 . . C
H13 .5933 .3354 1.0202 .066 Uiso calc R 1 . . H
C14 .5453(3) .27216(18) .8511(2) .0464(7) Uani d . 1 . . C
H14 .6336 .2640 .8585 .056 Uiso calc R 1 . . H
C15 .5584(2) .27859(16) .5017(2) .0315(6) Uani d . 1 . . C
C16 .4473(3) .29696(17) .3756(2) .0363(6) Uani d . 1 . . C
C17 .5413(3) .35431(16) .3423(2) .0362(6) Uani d . 1 . . C
C18 .6450(3) .33035(16) .4681(2) .0338(6) Uani d . 1 . . C
C19 .8392(3) .4036(2) .4807(3) .0526(8) Uani d . 1 . . C
H19A .8149 .4613 .4900 .063 Uiso calc R 1 . . H
H19B .8133 .3916 .3880 .063 Uiso calc R 1 . . H
C20 .9872(3) .3908(2) .5528(3) .0756(11) Uani d . 1 . . C
H20A 1.0117 .4043 .6439 .091 Uiso calc R 1 . . H
H20B 1.0354 .4267 .5162 .091 Uiso calc R 1 . . H
H20C 1.0094 .3331 .5448 .091 Uiso calc R 1 . . H
O1' -.12148(19) .38791(12) .1911(2) .0507(5) Uani d . 1 . . O
H1'O -.0871 .4343 .2143 .061 Uiso calc R 1 . . H
O2' -.16835(19) .19230(14) -.18421(17) .0558(6) Uani d . 1 . . O
O3' .0141(2) .04816(12) -.24695(17) .0556(6) Uani d . 1 . . O
O4' .26944(17) .11000(12) .02442(16) .0441(5) Uani d . 1 . . O
N' .0825(2) .24079(13) .08601(18) .0358(5) Uani d . 1 . . N
H' .1540 .2364 .1565 .043 Uiso calc R 1 . . H
C1' .0554(3) .20636(18) .3724(2) .0445(7) Uani d . 1 . . C
H1' .1442 .2195 .3868 .053 Uiso calc R 1 . . H
C2' .0295(3) .1424(2) .4433(3) .0552(9) Uani d . 1 . . C
H2' .1007 .1128 .5046 .066 Uiso calc R 1 . . H
C3' -.1003(4) .1220(2) .4241(3) .0607(9) Uani d . 1 . . C
H3' -.1177 .0798 .4738 .073 Uiso calc R 1 . . H
C4' -.2050(3) .1646(2) .3307(3) .0614(9) Uani d . 1 . . C
H4' -.2936 .1501 .3153 .074 Uiso calc R 1 . . H
C5' -.1788(3) .22893(19) .2595(3) .0503(7) Uani d . 1 . . C
H5' -.2504 .2574 .1968 .060 Uiso calc R 1 . . H
C6' -.0478(2) .25167(16) .2801(2) .0364(6) Uani d . 1 . . C
C7' -.0186(2) .32683(16) .2115(2) .0372(6) Uani d . 1 . . C
H7' .0685 .3511 .2676 .045 Uiso calc R 1 . . H
C8' -.0169(2) .30707(16) .0763(2) .0352(6) Uani d . 1 . . C
H8' -.1063 .2860 .0201 .042 Uiso calc R 1 . . H
C9' .0120(3) .38485(15) .0112(2) .0347(6) Uani d . 1 . . C
C10' -.0860(3) .4190(2) -.1005(3) .0514(8) Uani d . 1 . . C
H10' -.1708 .3942 -.1364 .062 Uiso calc R 1 . . H
C11' -.0585(4) .4891(2) -.1587(3) .0618(9) Uani d . 1 . . C
H11' -.1259 .5118 -.2327 .074 Uiso calc R 1 . . H
C12' .0660(4) .5265(2) -.1100(3) .0591(9) Uani d . 1 . . C
H12' .0841 .5732 -.1514 .071 Uiso calc R 1 . . H
C13' .1627(3) .4936(2) .0006(3) .0554(8) Uani d . 1 . . C
H13' .2473 .5188 .0356 .066 Uiso calc R 1 . . H
C14' .1371(3) .42341(18) .0614(3) .0461(7) Uani d . 1 . . C
H14' .2044 .4019 .1366 .055 Uiso calc R 1 . . H
C15' .0633(2) .18835(16) -.0116(2) .0315(6) Uani d . 1 . . C
C16' -.0529(3) .16716(17) -.1328(3) .0376(6) Uani d . 1 . . C
C17' .0330(3) .10166(17) -.1615(2) .0383(6) Uani d . 1 . . C
C18' .1416(3) .12883(16) -.0418(2) .0335(6) Uani d . 1 . . C
C19' .3314(3) .0519(2) -.0384(3) .0544(8) Uani d . 1 . . C
H19C .2973 .0626 -.1321 .065 Uiso calc R 1 . . H
H19D .3097 -.0057 -.0250 .065 Uiso calc R 1 . . H
C20' .4790(3) .0644(2) .0201(3) .0657(9) Uani d . 1 . . C
H20D .5002 .1201 .0000 .079 Uiso calc R 1 . . H
H20E .5217 .0236 -.0153 .079 Uiso calc R 1 . . H
H20F .5110 .0576 .1137 .079 Uiso calc R 1 . . H

loop_
_atom_site_aniso_label
_atom_site_aniso_U_11
_atom_site_aniso_U_22
_atom_site_aniso_U_33
_atom_site_aniso_U_12
_atom_site_aniso_U_13
_atom_site_aniso_U_23
O1 .0624(14) .0358(11) .0616(12) -.0064(11) .0391(11) -.0014(11)
O2 .0331(11) .0647(14) .0441(10) -.0087(10) .0036(9) .0040(10)
O3 .0676(13) .0447(11) .0352(9) -.0033(11) .0191(9) .0067(9)
O4 .0344(11) .0594(13) .0448(10) -.0109(10) .0114(8) .0041(10)
N .0245(11) .0487(13) .0304(10) -.0016(11) .0025(9) .0082(10)
C1 .0414(16) .0514(18) .0519(16) .0042(15) .0207(13) .0054(15)
C2 .064(2) .054(2) .082(2) .0116(18) .047(2) .0060(19)
C3 .089(3) .0481(19) .069(2) -.0051(19) .055(2) -.0104(17)
C4 .072(2) .075(2) .0468(18) -.009(2) .0248(16) -.0136(17)
C5 .0466(18) .062(2) .0416(15) .0029(16) .0161(14) -.0070(15)
C6 .0382(15) .0333(14) .0367(12) -.0055(12) .0188(12) .0008(11)
C7 .0348(14) .0392(15) .0335(12) -.0006(12) .0106(11) .0004(11)
C8 .0270(12) .0373(14) .0296(11) -.0049(11) .0072(10) .0019(11)
C9 .0367(14) .0276(13) .0336(12) -.0008(12) .0106(11) .0046(11)
C10 .0405(16) .0516(18) .0464(14) -.0039(15) .0150(12) -.0028(14)
C11 .058(2) .062(2) .0619(18) .0059(18) .0338(17) -.0062(18)
C12 .073(2) .0517(19) .0445(15) .0154(18) .0232(16) -.0043(15)
C13 .062(2) .0523(19) .0399(15) .0071(18) .0070(14) -.0076(15)
C14 .0424(16) .0468(17) .0425(14) .0039(14) .0081(13) -.0055(13)
C15 .0277(13) .0336(14) .0307(12) -.0008(11) .0086(10) -.0033(11)
C16 .0356(16) .0396(15) .0316(12) -.0009(14) .0108(11) -.0023(12)
C17 .0466(17) .0318(14) .0308(13) .0016(13) .0157(12) -.0037(12)
C18 .0326(15) .0357(14) .0323(12) .0000(13) .0118(11) -.0027(12)
C19 .0468(19) .0526(18) .0672(18) -.0105(16) .0317(16) -.0011(17)
C20 .0472(19) .086(3) .104(3) -.014(2) .0407(19) -.029(2)
O1' .0600(14) .0360(11) .0675(13) .0087(11) .0373(11) .0045(11)
O2' .0351(12) .0644(14) .0525(11) .0074(11) -.0002(9) -.0066(11)
O3' .0629(14) .0490(12) .0447(10) .0041(11) .0094(10) -.0123(10)
O4' .0351(11) .0540(12) .0408(9) .0130(10) .0120(8) -.0052(9)
N' .0315(12) .0382(12) .0303(10) .0083(10) .0039(9) -.0029(10)
C1' .0411(16) .0423(16) .0473(14) .0002(14) .0139(13) .0008(13)
C2' .060(2) .0472(18) .0484(17) .0053(17) .0105(15) .0091(16)
C3' .079(3) .0433(18) .067(2) -.0036(18) .0367(18) .0083(17)
C4' .051(2) .053(2) .086(2) -.0125(18) .0333(18) .003(2)
C5' .0438(17) .0481(17) .0558(16) -.0005(15) .0155(13) .0056(15)
C6' .0401(15) .0338(14) .0371(13) .0002(13) .0168(12) -.0038(11)
C7' .0360(14) .0369(15) .0380(13) .0030(12) .0134(11) .0012(12)
C8' .0291(13) .0383(14) .0333(12) .0050(12) .0068(10) -.0024(11)
C9' .0389(14) .0348(15) .0327(12) .0056(13) .0162(11) -.0029(11)
C10' .0495(19) .0546(19) .0428(15) .0051(16) .0100(14) .0051(15)
C11' .074(2) .059(2) .0468(17) .0112(19) .0180(16) .0192(16)
C12' .088(3) .0454(19) .0613(19) .0021(19) .0487(19) .0081(16)
C13' .054(2) .0554(19) .065(2) -.0053(17) .0322(17) .0021(18)
C14' .0436(17) .0484(17) .0459(15) .0035(14) .0168(13) .0064(14)
C15' .0328(14) .0324(14) .0286(12) -.0005(12) .0113(11) .0016(11)
C16' .0334(17) .0389(16) .0373(13) -.0008(13) .0101(12) .0003(12)
C17' .0422(17) .0374(15) .0319(12) .0003(14) .0107(12) -.0014(13)
C18' .0323(15) .0357(15) .0324(12) .0043(13) .0125(11) .0028(12)
C19' .0486(19) .0586(19) .0619(17) .0151(17) .0280(15) -.0040(17)
C20' .0481(19) .078(2) .078(2) .0199(19) .0313(16) .014(2)

loop_
_atom_type_symbol
_atom_type_description
_atom_type_scat_dispersion_real
_atom_type_scat_dispersion_imag
_atom_type_scat_source
C C .0033 .0016 'International Tables Vol C Tables 4.2.6.8 and 6.1.1.4'
H H .0000 .0000 'International Tables Vol C Tables 4.2.6.8 and 6.1.1.4'
N N .0061 .0033 'International Tables Vol C Tables 4.2.6.8 and 6.1.1.4'
O O .0106 .0060 'International Tables Vol C Tables 4.2.6.8 and 6.1.1.4'

loop_
_geom_angle_atom_site_label_1
_geom_angle_atom_site_label_2
_geom_angle_atom_site_label_3
_geom_angle
C18 O4 C19 116.5(2)
C15 N C8 124.3(2)
C6 C1 C2 120.8(3)
C3 C2 C1 120.1(3)
C4 C3 C2 119.4(3)
C3 C4 C5 120.5(3)
C4 C5 C6 120.8(3)
C1 C6 C5 118.4(2)
C1 C6 C7 120.8(2)
C5 C6 C7 120.7(2)
O1 C7 C6 111.3(2)
O1 C7 C8 105.63(19)
C6 C7 C8 113.6(2)
N C8 C9 111.07(19)
N C8 C7 109.3(2)
C9 C8 C7 112.38(19)
C10 C9 C14 118.1(2)
C10 C9 C8 120.5(2)
C14 C9 C8 121.4(2)
C11 C10 C9 120.9(3)
C12 C11 C10 120.3(3)
C11 C12 C13 119.4(3)
C12 C13 C14 120.5(3)
C13 C14 C9 120.8(3)
N C15 C18 132.8(2)
N C15 C16 136.5(2)
C18 C15 C16 90.8(2)
O2 C16 C15 135.3(2)
O2 C16 C17 136.1(2)
C15 C16 C17 88.6(2)
O3 C17 C18 137.3(3)
O3 C17 C16 135.7(2)
C18 C17 C16 87.02(19)
O4 C18 C15 127.4(2)
O4 C18 C17 138.9(2)
C15 C18 C17 93.6(2)
O4 C19 C20 106.9(2)
C18' O4' C19' 116.72(19)
C15' N' C8' 120.86(19)
C2' C1' C6' 121.5(3)
C3' C2' C1' 120.4(3)
C2' C3' C4' 119.4(3)
C3' C4' C5' 120.1(3)
C4' C5' C6' 121.1(3)
C1' C6' C5' 117.4(3)
C1' C6' C7' 121.2(2)
C5' C6' C7' 121.3(2)
O1' C7' C6' 108.58(19)
O1' C7' C8' 106.67(18)
C6' C7' C8' 114.2(2)
N' C8' C9' 109.79(19)
N' C8' C7' 110.92(18)
C9' C8' C7' 112.1(2)
C14' C9' C10' 118.1(3)
C14' C9' C8' 121.0(2)
C10' C9' C8' 120.9(2)
C11' C10' C9' 120.4(3)
C12' C11' C10' 121.5(3)
C13' C12' C11' 118.5(3)
C12' C13' C14' 121.1(3)
C13' C14' C9' 120.5(3)
N' C15' C18' 135.2(2)
N' C15' C16' 134.3(2)
C18' C15' C16' 90.4(2)
O2' C16' C15' 134.7(3)
O2' C16' C17' 136.7(3)
C15' C16' C17' 88.5(2)
O2' C16' C18' 177.8(2)
C15' C16' C18' 43.13(14)
C17' C16' C18' 45.41(15)
O3' C17' C18' 138.0(3)
O3' C17' C16' 135.0(3)
C18' C17' C16' 86.9(2)
O4' C18' C15' 128.3(2)
O4' C18' C17' 137.6(2)
C15' C18' C17' 94.1(2)
O4' C18' C16' 174.7(2)
C15' C18' C16' 46.46(15)
C17' C18' C16' 47.66(15)
O4' C19' C20' 108.5(3)

loop_
_geom_bond_atom_site_label_1
_geom_bond_atom_site_label_2
_geom_bond_site_symmetry_2
_geom_bond_distance
_geom_bond_publ_flag
O1 C7 . 1.423(3) ?
O2 C16 . 1.221(3) ?
O3 C17 . 1.226(3) ?
O4 C18 . 1.305(3) ?
O4 C19 . 1.453(3) ?
N C15 . 1.315(3) ?
N C8 . 1.463(3) ?
C1 C6 . 1.372(3) ?
C1 C2 . 1.382(4) ?
C2 C3 . 1.376(4) ?
C3 C4 . 1.363(5) ?
C4 C5 . 1.377(4) ?
C5 C6 . 1.379(3) ?
C6 C7 . 1.512(3) ?
C7 C8 . 1.528(3) ?
C8 C9 . 1.527(3) ?
C9 C10 . 1.381(4) ?
C9 C14 . 1.383(3) ?
C10 C11 . 1.378(4) ?
C11 C12 . 1.370(4) ?
C12 C13 . 1.371(4) ?
C13 C14 . 1.373(4) ?
C15 C18 . 1.396(3) ?
C15 C16 . 1.471(3) ?
C16 C17 . 1.508(4) ?
C17 C18 . 1.456(3) ?
C19 C20 . 1.493(4) ?
O1' C7' . 1.423(3) ?
O2' C16' . 1.216(3) ?
O3' C17' . 1.227(3) ?
O4' C18' . 1.319(3) ?
O4' C19' . 1.461(3) ?
N' C15' . 1.314(3) ?
N' C8' . 1.475(3) ?
C1' C2' . 1.375(4) ?
C1' C6' . 1.383(3) ?
C2' C3' . 1.368(4) ?
C3' C4' . 1.376(4) ?
C4' C5' . 1.382(4) ?
C5' C6' . 1.387(4) ?
C6' C7' . 1.510(3) ?
C7' C8' . 1.532(3) ?
C8' C9' . 1.521(3) ?
C9' C14' . 1.384(4) ?
C9' C10' . 1.386(3) ?
C10' C11' . 1.374(4) ?
C11' C12' . 1.370(4) ?
C12' C13' . 1.366(4) ?
C13' C14' . 1.383(4) ?
C15' C18' . 1.390(3) ?
C15' C16' . 1.474(4) ?
C16' C17' . 1.505(4) ?
C16' C18' . 2.033(4) ?
C17' C18' . 1.450(3) ?
C19' C20' . 1.478(4) ?

loop_
_geom_hbond_atom_site_label_D
_geom_hbond_atom_site_label_H
_geom_hbond_atom_site_label_A
_geom_hbond_site_symmetry_A
_geom_hbond_distance_DH
_geom_hbond_distance_HA
_geom_hbond_distance_DA
_geom_hbond_angle_DHA
O1 H1O O3 2_646 .82 2.01 2.811(3) 165
O1' H1'O O3' 2 .82 1.95 2.764(3) 173
N H O2' 1_656 .86 2.06 2.907(3) 169
N' H' O2 . .86 2.15 2.968(3) 159

loop_
_geom_torsion_atom_site_label_1
_geom_torsion_atom_site_label_2
_geom_torsion_atom_site_label_3
_geom_torsion_atom_site_label_4
_geom_torsion
C6 C1 C2 C3 1.5(5)
C1 C2 C3 C4 -.6(5)
C2 C3 C4 C5 -.2(5)
C3 C4 C5 C6 .3(5)
C2 C1 C6 C5 -1.5(4)
C2 C1 C6 C7 176.9(3)
C4 C5 C6 C1 .6(4)
C4 C5 C6 C7 -177.8(3)
C1 C6 C7 O1 -122.5(3)
C5 C6 C7 O1 55.9(3)
C1 C6 C7 C8 118.5(3)
C5 C6 C7 C8 -63.2(3)
C15 N C8 C9 -106.2(3)
C15 N C8 C7 129.2(2)
O1 C7 C8 N -176.97(19)
C6 C7 C8 N -54.7(2)
O1 C7 C8 C9 59.3(2)
C6 C7 C8 C9 -178.5(2)
N C8 C9 C10 140.4(2)
C7 C8 C9 C10 -96.8(3)
N C8 C9 C14 -39.4(3)
C7 C8 C9 C14 83.4(3)
C14 C9 C10 C11 -.7(4)
C8 C9 C10 C11 179.5(2)
C9 C10 C11 C12 .8(5)
C10 C11 C12 C13 -.1(5)
C11 C12 C13 C14 -.7(5)
C12 C13 C14 C9 .7(5)
C10 C9 C14 C13 .0(4)
C8 C9 C14 C13 179.8(3)
C8 N C15 C18 168.6(3)
C8 N C15 C16 -11.3(5)
N C15 C16 O2 -1.4(6)
C18 C15 C16 O2 178.7(3)
N C15 C16 C17 178.6(3)
C18 C15 C16 C17 -1.3(2)
O2 C16 C17 O3 2.2(6)
C15 C16 C17 O3 -177.8(3)
O2 C16 C17 C18 -178.8(3)
C15 C16 C17 C18 1.2(2)
C19 O4 C18 C15 -179.2(2)
C19 O4 C18 C17 -.8(5)
N C15 C18 O4 .4(5)
C16 C15 C18 O4 -179.7(3)
N C15 C18 C17 -178.5(3)
C16 C15 C18 C17 1.3(2)
O3 C17 C18 O4 -1.0(6)
C16 C17 C18 O4 180.0(3)
O3 C17 C18 C15 177.7(3)
C16 C17 C18 C15 -1.3(2)
C18 O4 C19 C20 -162.0(2)
C6' C1' C2' C3' -.2(4)
C1' C2' C3' C4' 1.8(5)
C2' C3' C4' C5' -1.8(5)
C3' C4' C5' C6' .2(5)
C2' C1' C6' C5' -1.4(4)
C2' C1' C6' C7' 174.4(2)
C4' C5' C6' C1' 1.4(4)
C4' C5' C6' C7' -174.4(2)
C1' C6' C7' O1' -144.5(2)
C5' C6' C7' O1' 31.2(3)
C1' C6' C7' C8' 96.7(3)
C5' C6' C7' C8' -87.7(3)
C15' N' C8' C9' -86.4(3)
C15' N' C8' C7' 149.2(2)
O1' C7' C8' N' -177.2(2)
C6' C7' C8' N' -57.2(3)
O1' C7' C8' C9' 59.7(2)
C6' C7' C8' C9' 179.7(2)
N' C8' C9' C14' -55.8(3)
C7' C8' C9' C14' 67.9(3)
N' C8' C9' C10' 123.9(2)
C7' C8' C9' C10' -112.4(2)
C14' C9' C10' C11' -.1(4)
C8' C9' C10' C11' -179.8(3)
C9' C10' C11' C12' 1.1(5)
C10' C11' C12' C13' -1.6(5)
C11' C12' C13' C14' 1.0(4)
C12' C13' C14' C9' -.1(4)
C10' C9' C14' C13' -.4(4)
C8' C9' C14' C13' 179.3(2)
C8' N' C15' C18' 169.2(3)
C8' N' C15' C16' -13.0(4)
N' C15' C16' O2' 2.1(5)
C18' C15' C16' O2' -179.5(3)
N' C15' C16' C17' -177.2(3)
C18' C15' C16' C17' 1.3(2)
N' C15' C16' C18' -178.5(4)
O2' C16' C17' O3' -2.7(6)
C15' C16' C17' O3' 176.5(3)
C18' C16' C17' O3' 177.7(4)
O2' C16' C17' C18' 179.6(3)
C15' C16' C17' C18' -1.2(2)
C19' O4' C18' C15' -172.6(3)
C19' O4' C18' C17' 7.5(4)
C19' O4' C18' C16' -162(2)
N' C15' C18' O4' -2.8(5)
C16' C15' C18' O4' 178.7(3)
N' C15' C18' C17' 177.1(3)
C16' C15' C18' C17' -1.4(2)
N' C15' C18' C16' 178.5(4)
O3' C17' C18' O4' 3.7(6)
C16' C17' C18' O4' -178.7(3)
O3' C17' C18' C15' -176.3(3)
C16' C17' C18' C15' 1.3(2)
O3' C17' C18' C16' -177.6(4)
O2' C16' C18' O4' -1(8)
C15' C16' C18' O4' -11(2)
C17' C16' C18' O4' 171(2)
O2' C16' C18' C15' 10(6)
C17' C16' C18' C15' -178.2(3)
O2' C16' C18' C17' -172(6)
C15' C16' C18' C17' 178.2(3)
C18' O4' C19' C20' 157.6(2)

loop_
_cod_related_entry_id
_cod_related_entry_database
_cod_related_entry_code
1 ChemSpider 24723694
